data_4072735
loop_
_publ_author_name
'Gross, Christopher L.'
'Brumaghim, Julia L.'
'Girolami, Gregory S.'

_publ_section_title
;
 Synthesis and Reactivity of the Osmium(III) Pentamethylcyclopentadienyl
 Complex (C5Me5)2Os2Br4. X-ray Crystal Structures of (C5Me5)2Os2Br4,
 (C5Me5)2Os2(\m-O)Br4, and (C5Me5)2Os2(\m-NPh)2Br2
;
_journal_issue 9
_journal_name_full Organometallics
_journal_page_first 2258
_journal_paper_doi 10.1021/om060983u
_journal_volume 26
_journal_year 2007
_chemical_formula_sum 'C20 H30 Br4 Os2'
_chemical_formula_weight 970.48
_chemical_name_systematic
; 
 ? 
;
_space_group_IT_number 14
_symmetry_cell_setting monoclinic
_symmetry_space_group_name_Hall '-P 2ybc'
_symmetry_space_group_name_H-M 'P 1 21/c 1'
_atom_sites_solution_hydrogens geom
_atom_sites_solution_primary direct
_atom_sites_solution_secondary difmap
_audit_creation_method SHELXL-97
_cell_angle_alpha 90.00
_cell_angle_beta 117.2080(10)
_cell_angle_gamma 90.00
_cell_formula_units_Z 2
_cell_length_a 9.6643(5)
_cell_length_b 13.8792(7)
_cell_length_c 9.9442(5)
_cell_measurement_temperature 299(2)
_cell_volume 1186.26(10)
_computing_cell_refinement 'Bruker SMART'
_computing_data_collection 'Bruker SMART'
_computing_data_reduction 'Bruker SAINT'
_computing_molecular_graphics 'Bruker SHELXTL'
_computing_publication_material 'Bruker SHELXTL'
_computing_structure_refinement 'SHELXL-97 (Sheldrick, 1997)'
_computing_structure_solution 'SHELXS-97 (Sheldrick, 1990)'
_diffrn_ambient_temperature 299(2)
_diffrn_measured_fraction_theta_full 0.963
_diffrn_measured_fraction_theta_max 0.963
_diffrn_measurement_device_type 'CCD area detector'
_diffrn_measurement_method 'phi and omega scans'
_diffrn_radiation_monochromator graphite
_diffrn_radiation_source 'fine-focus sealed tube'
_diffrn_radiation_type MoK\a
_diffrn_radiation_wavelength 0.71073
_diffrn_reflns_av_R_equivalents 0.0940
_diffrn_reflns_av_sigmaI/netI 0.1001
_diffrn_reflns_limit_h_max 7
_diffrn_reflns_limit_h_min -12
_diffrn_reflns_limit_k_max 17
_diffrn_reflns_limit_k_min -17
_diffrn_reflns_limit_l_max 12
_diffrn_reflns_limit_l_min -13
_diffrn_reflns_number 7488
_diffrn_reflns_theta_full 28.20
_diffrn_reflns_theta_max 28.20
_diffrn_reflns_theta_min 2.37
_exptl_absorpt_coefficient_mu 17.441
_exptl_absorpt_correction_T_max 0.6170
_exptl_absorpt_correction_T_min 0.2980
_exptl_absorpt_correction_type integration
_exptl_crystal_colour red
_exptl_crystal_density_diffrn 2.717
_exptl_crystal_density_meas ?
_exptl_crystal_density_method 'not measured'
_exptl_crystal_description columnar
_exptl_crystal_F_000 884
_exptl_crystal_size_max 0.12
_exptl_crystal_size_mid 0.04
_exptl_crystal_size_min 0.03
_refine_diff_density_max 1.536
_refine_diff_density_min -3.507
_refine_diff_density_rms 0.295
_refine_ls_extinction_method none
_refine_ls_goodness_of_fit_ref 0.963
_refine_ls_hydrogen_treatment mixed
_refine_ls_matrix_type full
_refine_ls_number_parameters 123
_refine_ls_number_reflns 2817
_refine_ls_number_restraints 0
_refine_ls_restrained_S_all 0.963
_refine_ls_R_factor_all 0.0939
_refine_ls_R_factor_gt 0.0474
_refine_ls_shift/su_max 0.001
_refine_ls_shift/su_mean 0.000
_refine_ls_structure_factor_coef Fsqd
_refine_ls_weighting_details 'calc w=1/[\s^2^(Fo^2^)+(0.0460P)^2^+0.0000P] where P=(Fo^2^+2Fc^2^)/3'
_refine_ls_weighting_scheme calc
_refine_ls_wR_factor_gt 0.0945
_refine_ls_wR_factor_ref 0.1101
_reflns_number_gt 1805
_reflns_number_total 2817
_reflns_threshold_expression >2sigma(I)
_cod_data_source_file om060983usi20061024_064609.cif
_cod_data_source_block h33aface
_cod_depositor_comments
;
The following automatic conversions were performed:

'_symmetry_cell_setting' value 'Monoclinic' changed to 'monoclinic'
according to /home/saulius/struct/CIF-dictionaries/cif_core.dic
dictionary named 'cif_core.dic' version 2.4.1 from 2010-06-29.

Automatic conversion script
Id: cif_fix_values 1715 2011-07-08 13:25:40Z adriana 

The following automatic conversions were performed:

'_exptl_crystal_density_meas' value 'not_measured' was changed to '?'
- the value is perceived as not measured.

Automatic conversion script
Id: cif_fix_values 3008 2015-01-20 13:52:24Z robertas 
;
_cod_original_sg_symbol_H-M P2(1)/c
_cod_database_code 4072735

loop_
_symmetry_equiv_pos_as_xyz
'x, y, z'
'-x, y+1/2, -z+1/2'
'-x, -y, -z'
'x, -y-1/2, z-1/2'

loop_
_atom_site_label
_atom_site_type_symbol
_atom_site_fract_x
_atom_site_fract_y
_atom_site_fract_z
_atom_site_U_iso_or_equiv
_atom_site_adp_type
_atom_site_occupancy
_atom_site_symmetry_multiplicity
_atom_site_calc_flag
_atom_site_refinement_flags
Os Os 0.09930(5) 0.48178(3) 0.16474(5) 0.02862(15) Uani 1 1 d .
Br1 Br -0.04656(13) 0.63214(8) 0.04686(13) 0.0381(3) Uani 1 1 d .
Br2 Br -0.14107(14) 0.41546(10) 0.18062(14) 0.0478(3) Uani 1 1 d .
C1 C 0.3173(12) 0.5643(8) 0.2753(13) 0.035(3) Uani 1 1 d .
C2 C 0.2510(13) 0.5548(8) 0.3786(12) 0.034(3) Uani 1 1 d .
C3 C 0.2469(13) 0.4557(8) 0.4108(12) 0.038(3) Uani 1 1 d .
C4 C 0.3046(13) 0.4014(8) 0.3244(12) 0.034(3) Uani 1 1 d .
C5 C 0.3529(12) 0.4699(9) 0.2445(12) 0.036(3) Uani 1 1 d .
C6 C 0.3569(14) 0.6575(9) 0.2239(13) 0.050(3) Uani 1 1 d .
H6A H 0.4611 0.6761 0.2933 0.075 Uiso 1 1 calc R
H6B H 0.2857 0.7068 0.2210 0.075 Uiso 1 1 calc R
H6C H 0.3490 0.6493 0.1248 0.075 Uiso 1 1 calc R
C7 C 0.2064(15) 0.6372(8) 0.4490(14) 0.049(3) Uani 1 1 d .
H7A H 0.1179 0.6700 0.3726 0.073 Uiso 1 1 calc R
H7B H 0.2920 0.6814 0.4940 0.073 Uiso 1 1 calc R
H7C H 0.1809 0.6129 0.5253 0.073 Uiso 1 1 calc R
C8 C 0.1960(14) 0.4139(9) 0.5220(13) 0.045(3) Uani 1 1 d .
H8A H 0.1038 0.3760 0.4684 0.067 Uiso 1 1 calc R
H8B H 0.1747 0.4653 0.5744 0.067 Uiso 1 1 calc R
H8C H 0.2774 0.3739 0.5936 0.067 Uiso 1 1 calc R
C9 C 0.3245(14) 0.2946(8) 0.3286(14) 0.050(3) Uani 1 1 d .
H9A H 0.3978 0.2752 0.4288 0.075 Uiso 1 1 calc R
H9B H 0.3624 0.2761 0.2584 0.075 Uiso 1 1 calc R
H9C H 0.2262 0.2640 0.3014 0.075 Uiso 1 1 calc R
C10 C 0.4358(13) 0.4430(10) 0.1491(15) 0.053(4) Uani 1 1 d .
H10A H 0.3937 0.3837 0.0964 0.080 Uiso 1 1 calc R
H10B H 0.5451 0.4352 0.2142 0.080 Uiso 1 1 calc R
H10C H 0.4202 0.4933 0.0772 0.080 Uiso 1 1 calc R

loop_
_atom_site_aniso_label
_atom_site_aniso_U_11
_atom_site_aniso_U_22
_atom_site_aniso_U_33
_atom_site_aniso_U_23
_atom_site_aniso_U_13
_atom_site_aniso_U_12
Os 0.0255(2) 0.0309(2) 0.0325(2) -0.0015(2) 0.01589(19) -0.0009(2)
Br1 0.0370(6) 0.0346(6) 0.0391(7) -0.0050(5) 0.0144(6) 0.0067(5)
Br2 0.0375(7) 0.0682(9) 0.0452(7) -0.0013(6) 0.0253(6) -0.0137(6)
C1 0.028(6) 0.037(7) 0.039(7) 0.002(5) 0.014(6) -0.009(5)
C2 0.034(6) 0.040(7) 0.023(6) 0.000(5) 0.009(5) -0.008(5)
C3 0.032(6) 0.053(8) 0.026(6) -0.010(5) 0.011(6) -0.011(5)
C4 0.034(6) 0.035(6) 0.035(6) 0.005(5) 0.016(6) 0.010(5)
C5 0.022(5) 0.053(8) 0.032(6) -0.008(5) 0.011(5) 0.005(5)
C6 0.042(7) 0.056(8) 0.041(8) -0.001(6) 0.011(7) -0.015(6)
C7 0.052(8) 0.043(8) 0.040(7) -0.013(6) 0.012(7) -0.003(6)
C8 0.046(7) 0.051(8) 0.044(7) 0.013(6) 0.025(7) -0.002(6)
C9 0.044(8) 0.044(8) 0.060(9) 0.003(6) 0.023(7) 0.020(6)
C10 0.023(6) 0.085(10) 0.057(8) -0.007(8) 0.024(6) 0.006(6)

loop_
_atom_type_symbol
_atom_type_description
_atom_type_scat_dispersion_real
_atom_type_scat_dispersion_imag
_atom_type_scat_source
C C 0.0033 0.0016 'International Tables Vol C Tables 4.2.6.8 and 6.1.1.4'
H H 0.0000 0.0000 'International Tables Vol C Tables 4.2.6.8 and 6.1.1.4'
Br Br -0.2901 2.4595 'International Tables Vol C Tables 4.2.6.8 and 6.1.1.4'
Os Os -1.2165 7.6030 'International Tables Vol C Tables 4.2.6.8 and 6.1.1.4'

loop_
_geom_angle_atom_site_label_1
_geom_angle_atom_site_label_2
_geom_angle_atom_site_label_3
_geom_angle
_geom_angle_site_symmetry_1
_geom_angle_site_symmetry_3
C4 Os C1 64.0(4) . .
C4 Os C2 63.5(4) . .
C1 Os C2 38.3(4) . .
C4 Os C5 38.3(4) . .
C1 Os C5 37.6(4) . .
C2 Os C5 63.1(4) . .
C4 Os C3 37.8(4) . .
C1 Os C3 63.2(4) . .
C2 Os C3 37.3(4) . .
C5 Os C3 63.0(4) . .
C4 Os Br1 153.6(3) . .
C1 Os Br1 90.3(3) . .
C2 Os Br1 93.0(3) . .
C5 Os Br1 121.8(3) . .
C3 Os Br1 126.4(3) . .
C4 Os Br1 93.2(3) . 3_565
C1 Os Br1 122.1(3) . 3_565
C2 Os Br1 153.7(3) . 3_565
C5 Os Br1 91.2(3) . 3_565
C3 Os Br1 127.3(3) . 3_565
Br1 Os Br1 106.32(3) . 3_565
C4 Os Br2 108.5(3) . .
C1 Os Br2 147.3(3) . .
C2 Os Br2 109.1(3) . .
C5 Os Br2 146.8(3) . .
C3 Os Br2 91.0(3) . .
Br1 Os Br2 89.77(4) . .
Br1 Os Br2 89.02(4) 3_565 .
C4 Os Os 142.6(3) . 3_565
C1 Os Os 116.6(3) . 3_565
C2 Os Os 142.3(3) . 3_565
C5 Os Os 117.2(3) . 3_565
C3 Os Os 179.6(3) . 3_565
Br1 Os Os 53.17(3) . 3_565
Br1 Os Os 53.15(3) 3_565 3_565
Br2 Os Os 89.00(3) . 3_565
Os Br1 Os 73.68(3) . 3_565
C5 C1 C2 107.4(10) . .
C5 C1 C6 126.6(11) . .
C2 C1 C6 125.7(11) . .
C5 C1 Os 71.6(6) . .
C2 C1 Os 70.9(6) . .
C6 C1 Os 127.8(8) . .
C3 C2 C1 108.5(10) . .
C3 C2 C7 126.1(10) . .
C1 C2 C7 125.3(11) . .
C3 C2 Os 72.3(6) . .
C1 C2 Os 70.8(6) . .
C7 C2 Os 126.4(8) . .
C2 C3 C4 108.4(10) . .
C2 C3 C8 126.1(10) . .
C4 C3 C8 125.5(11) . .
C2 C3 Os 70.4(6) . .
C4 C3 Os 69.9(6) . .
C8 C3 Os 127.2(8) . .
C3 C4 C5 107.1(10) . .
C3 C4 C9 125.9(11) . .
C5 C4 C9 126.8(10) . .
C3 C4 Os 72.3(6) . .
C5 C4 Os 71.4(6) . .
C9 C4 Os 126.0(8) . .
C1 C5 C4 108.5(9) . .
C1 C5 C10 126.9(11) . .
C4 C5 C10 124.6(10) . .
C1 C5 Os 70.8(6) . .
C4 C5 Os 70.3(6) . .
C10 C5 Os 126.9(8) . .

loop_
_geom_bond_atom_site_label_1
_geom_bond_atom_site_label_2
_geom_bond_distance
_geom_bond_site_symmetry_2
Os C4 2.196(10) .
Os C1 2.200(10) .
Os C2 2.202(10) .
Os C5 2.210(10) .
Os C3 2.227(11) .
Os Br1 2.4910(12) .
Os Br1 2.4914(12) 3_565
Os Br2 2.5699(12) .
Os Os 2.9874(9) 3_565
Br1 Os 2.4914(12) 3_565
C1 C5 1.422(16) .
C1 C2 1.444(15) .
C1 C6 1.504(16) .
C2 C3 1.417(16) .
C2 C7 1.503(16) .
C3 C4 1.434(15) .
C3 C8 1.516(15) .
C4 C5 1.447(16) .
C4 C9 1.492(16) .
C5 C10 1.543(15) .
